data_7061972
loop_
_publ_author_name
'Chen, Mingyu'
'Wang, Ming'
'Liu, Cheng'
'Yang, Tao'
'Zhou, Xinhui'
'You, Yujian'

_publ_section_title
;
 A reusable fluorescence Eu-based coordination polymer for the detection
 of Zr4+ ions in aqueous media
;
_journal_issue 41
_journal_name_full 'New Journal of Chemistry'
_journal_page_first 19991
_journal_page_last 19996
_journal_paper_doi 10.1039/D2NJ03658D
_journal_volume 46
_journal_year 2022
_chemical_formula_sum 'C36 H22 Eu N2 O7'
_chemical_formula_weight 746.51
_space_group_crystal_system monoclinic
_space_group_IT_number 15
_space_group_name_Hall '-C 2yc'
_space_group_name_H-M_alt 'C 1 2/c 1'
_atom_sites_solution_hydrogens mixed
_audit_creation_method SHELXL-2014/7
_audit_update_record
;
2021-12-30 deposited with the CCDC.	2022-09-22 downloaded from the CCDC.
;
_cell_angle_alpha 90
_cell_angle_beta 96.314(4)
_cell_angle_gamma 90
_cell_formula_units_Z 8
_cell_length_a 24.198(5)
_cell_length_b 15.541(3)
_cell_length_c 15.939(3)
_cell_measurement_reflns_used 2374
_cell_measurement_temperature 298(2)
_cell_measurement_theta_max 22.6
_cell_measurement_theta_min 2.1
_cell_volume 5958(2)
_computing_cell_refinement SMART
_computing_data_collection 'SMART (Bruker, 2008)'
_computing_data_reduction 'SAINT (Bruker, 2008)'
_computing_molecular_graphics 'SHELXTL (Bruker, 2008)'
_computing_publication_material 'SHELXTL (Bruker, 2008)'
_computing_structure_refinement 'SHELXL-2014/7 (Sheldrick, 2014)'
_computing_structure_solution 'SHELXTL (Bruker, 2008)'
_diffrn_ambient_temperature 298(2)
_diffrn_measured_fraction_theta_full 0.997
_diffrn_measured_fraction_theta_max 0.996
_diffrn_measurement_device_type 'Bruker Smart Apex CCD'
_diffrn_measurement_method 'phi and omega scans'
_diffrn_radiation_type MoK\a
_diffrn_radiation_wavelength 0.71073
_diffrn_reflns_av_R_equivalents 0.0655
_diffrn_reflns_av_unetI/netI 0.0385
_diffrn_reflns_Laue_measured_fraction_full 0.997
_diffrn_reflns_Laue_measured_fraction_max 0.996
_diffrn_reflns_limit_h_max 28
_diffrn_reflns_limit_h_min -29
_diffrn_reflns_limit_k_max 17
_diffrn_reflns_limit_k_min -19
_diffrn_reflns_limit_l_max 19
_diffrn_reflns_limit_l_min -19
_diffrn_reflns_number 21587
_diffrn_reflns_point_group_measured_fraction_full 0.997
_diffrn_reflns_point_group_measured_fraction_max 0.996
_diffrn_reflns_theta_full 25.242
_diffrn_reflns_theta_max 25.998
_diffrn_reflns_theta_min 2.571
_diffrn_source 'fine-focus sealed tube'
_exptl_absorpt_coefficient_mu 2.161
_exptl_absorpt_process_details 'SADABS; Bruker, 2008'
_exptl_crystal_colour colorless
_exptl_crystal_density_diffrn 1.665
_exptl_crystal_description block
_exptl_crystal_F_000 2968
_exptl_crystal_size_max 0.130
_exptl_crystal_size_mid 0.120
_exptl_crystal_size_min 0.100
_refine_diff_density_max 1.096
_refine_diff_density_min -0.842
_refine_diff_density_rms 0.103
_refine_ls_extinction_coef 0.00063(11)
_refine_ls_extinction_expression Fc^*^=kFc[1+0.001xFc^2^\l^3^/sin(2\q)]^-1/4^
_refine_ls_extinction_method 'SHELXL-2014/7 (Sheldrick 2014'
_refine_ls_goodness_of_fit_ref 1.022
_refine_ls_hydrogen_treatment constr
_refine_ls_matrix_type full
_refine_ls_number_parameters 416
_refine_ls_number_reflns 5837
_refine_ls_number_restraints 0
_refine_ls_restrained_S_all 1.022
_refine_ls_R_factor_all 0.0413
_refine_ls_R_factor_gt 0.0307
_refine_ls_shift/su_max 0.001
_refine_ls_shift/su_mean 0.000
_refine_ls_structure_factor_coef Fsqd
_refine_ls_weighting_details 'w=1/[\s^2^(Fo^2^)+(0.1000P)^2^+0.2089P] where P=(Fo^2^+2Fc^2^)/3'
_refine_ls_weighting_scheme calc
_refine_ls_wR_factor_gt 0.1091
_refine_ls_wR_factor_ref 0.1357
_reflns_Friedel_coverage 0.000
_reflns_number_gt 4542
_reflns_number_total 5837
_reflns_threshold_expression 'I > 2\s(I)'
_cod_data_source_file d2nj03658d2.cif
_cod_data_source_block 1
_cod_depositor_comments 'Adding full bibliography for 7061972.cif.'
_cod_original_sg_symbol_H-M 'C 2/c'
_cod_database_code 7061972
_shelx_shelxl_version_number 2014/7
_shelx_space_group_comment
;
The symmetry employed for this shelxl refinement is uniquely defined
by the following loop, which should always be used as a source of
symmetry information in preference to the above space-group names.
They are only intended as comments.
;
_shelx_estimated_absorpt_t_min 0.766
_shelx_estimated_absorpt_t_max 0.813

loop_
_space_group_symop_operation_xyz
'x, y, z'
'-x, y, -z+1/2'
'x+1/2, y+1/2, z'
'-x+1/2, y+1/2, -z+1/2'
'-x, -y, -z'
'x, -y, z-1/2'
'-x+1/2, -y+1/2, -z'
'x+1/2, -y+1/2, z-1/2'

loop_
_atom_site_label
_atom_site_type_symbol
_atom_site_fract_x
_atom_site_fract_y
_atom_site_fract_z
_atom_site_U_iso_or_equiv
_atom_site_adp_type
_atom_site_occupancy
_atom_site_site_symmetry_order
_atom_site_calc_flag
_atom_site_refinement_flags_posn
_atom_site_refinement_flags_adp
_atom_site_refinement_flags_occupancy
_atom_site_disorder_assembly
_atom_site_disorder_group
Eu1 Eu 0.09149(2) 0.25006(2) 0.27189(2) 0.01604(13) Uani 1 1 d . . . . .
C1 C 0.16401(17) 0.4421(3) 0.2691(3) 0.0511(11) Uani 1 1 d . . . . .
H1 H 0.1516 0.4374 0.2120 0.061 Uiso 1 1 calc R U . . .
C2 C 0.1909(2) 0.5176(3) 0.2981(4) 0.0713(14) Uani 1 1 d . . . . .
H2 H 0.1967 0.5613 0.2602 0.086 Uiso 1 1 calc R U . . .
C3 C 0.2084(2) 0.5272(4) 0.3806(4) 0.0769(16) Uani 1 1 d . . . . .
H3 H 0.2254 0.5781 0.4002 0.092 Uiso 1 1 calc R U . . .
C4 C 0.20075(17) 0.4601(3) 0.4368(3) 0.0624(13) Uani 1 1 d . . . . .
C5 C 0.2207(2) 0.4621(5) 0.5250(4) 0.0885(19) Uani 1 1 d . . . . .
H5 H 0.2360 0.5128 0.5483 0.106 Uiso 1 1 calc R U . . .
C6 C 0.2180(2) 0.3930(5) 0.5746(4) 0.095(2) Uani 1 1 d . . . . .
H6 H 0.2319 0.3965 0.6313 0.113 Uiso 1 1 calc R U . . .
C7 C 0.19390(18) 0.3133(4) 0.5418(3) 0.0621(15) Uani 1 1 d . . . . .
C8 C 0.1944(3) 0.2371(5) 0.5891(4) 0.083(3) Uani 1 1 d . . . . .
H8 H 0.2099 0.2366 0.6451 0.100 Uiso 1 1 calc R U . . .
C9 C 0.1719(2) 0.1630(5) 0.5522(3) 0.0748(18) Uani 1 1 d . . . . .
H9 H 0.1718 0.1123 0.5832 0.090 Uiso 1 1 calc R U . . .
C10 C 0.14896(19) 0.1648(4) 0.4667(3) 0.0571(13) Uani 1 1 d . . . . .
H10 H 0.1340 0.1145 0.4419 0.069 Uiso 1 1 calc R U . . .
C11 C 0.17124(16) 0.3092(3) 0.4560(3) 0.0475(11) Uani 1 1 d . . . . .
C12 C 0.17492(15) 0.3830(3) 0.4040(2) 0.0426(10) Uani 1 1 d . . . . .
C13 C 0.33953(15) 0.4023(2) 0.1345(3) 0.0436(9) Uani 1 1 d . . . . .
H13 H 0.3536 0.4357 0.1804 0.052 Uiso 1 1 calc R U . . .
C14 C 0.29594(15) 0.3485(2) 0.1420(2) 0.0381(8) Uani 1 1 d . . . . .
H14 H 0.2812 0.3448 0.1933 0.046 Uiso 1 1 calc R U . . .
C15 C 0.27238(12) 0.2977(2) 0.07215(19) 0.0263(7) Uani 1 1 d . . . . .
C16 C 0.22663(17) 0.24345(18) 0.0773(3) 0.0233(8) Uani 1 1 d . . . . .
C17 C 0.20338(16) 0.2309(3) 0.1612(3) 0.0291(8) Uani 1 1 d . . . . .
C18 C 0.20345(13) 0.1960(2) 0.0068(2) 0.0261(7) Uani 1 1 d . . . . .
C19 C 0.15704(14) 0.1393(2) 0.0102(2) 0.0368(8) Uani 1 1 d . . . . .
H19 H 0.1406 0.1347 0.0601 0.044 Uiso 1 1 calc R U . . .
C20 C 0.13650(15) 0.0921(2) -0.0581(3) 0.0427(9) Uani 1 1 d . . . . .
H20 H 0.1063 0.0558 -0.0543 0.051 Uiso 1 1 calc R U . . .
C21 C 0.00631(15) 0.1298(2) 0.1336(2) 0.0239(7) Uani 1 1 d . . . . .
C22 C 0.05235(16) -0.1342(2) 0.1855(2) 0.0417(9) Uani 1 1 d . . . . .
H22 H 0.0647 -0.1505 0.2405 0.050 Uiso 1 1 calc R U . . .
C23 C 0.04012(14) -0.0504(2) 0.1679(2) 0.0352(8) Uani 1 1 d . . . . .
H23 H 0.0449 -0.0099 0.2111 0.042 Uiso 1 1 calc R U . . .
C24 C 0.02002(12) -0.0232(2) 0.08433(19) 0.0252(7) Uani 1 1 d . . . . .
C25 C 0.00415(13) 0.0620(2) 0.0651(2) 0.0213(7) Uani 1 1 d . . . . .
C26 C -0.01524(12) 0.0870(2) -0.01818(19) 0.0252(7) Uani 1 1 d . . . . .
C27 C -0.02912(15) 0.1744(2) -0.0399(2) 0.0350(8) Uani 1 1 d . . . . .
H27 H -0.0262 0.2163 0.0021 0.042 Uiso 1 1 calc R U . . .
C28 C -0.04641(17) 0.1970(2) -0.1206(2) 0.0432(9) Uani 1 1 d . . . . .
H28 H -0.0545 0.2543 -0.1336 0.052 Uiso 1 1 calc R U . . .
C29 C 0.08254(17) 0.3286(2) -0.0923(2) 0.0441(9) Uani 1 1 d . . . . .
H29 H 0.1025 0.2783 -0.0984 0.053 Uiso 1 1 calc R U . . .
C30 C 0.06170(15) 0.3456(2) -0.0177(2) 0.0353(8) Uani 1 1 d . . . . .
H30 H 0.0679 0.3070 0.0268 0.042 Uiso 1 1 calc R U . . .
C31 C 0.03038(12) 0.4223(2) -0.00758(19) 0.0258(7) Uani 1 1 d . . . . .
C32 C 0.00485(13) 0.4390(2) 0.0663(2) 0.0213(7) Uani 1 1 d . . . . .
C33 C 0.00696(15) 0.3712(2) 0.1347(2) 0.0230(7) Uani 1 1 d . . . . .
C34 C -0.02483(12) 0.5161(2) 0.07519(19) 0.0261(7) Uani 1 1 d . . . . .
C35 C -0.04783(15) 0.5367(2) 0.1518(2) 0.0343(8) Uani 1 1 d . . . . .
H35 H -0.0448 0.4975 0.1962 0.041 Uiso 1 1 calc R U . . .
C36 C -0.07389(16) 0.6128(2) 0.1602(2) 0.0436(9) Uani 1 1 d . . . . .
H36 H -0.0863 0.6268 0.2116 0.052 Uiso 1 1 calc R U . . .
N1 N 0.15540(12) 0.3767(2) 0.3198(2) 0.0370(8) Uani 1 1 d . . . . .
N2 N 0.14814(16) 0.2368(2) 0.4206(3) 0.0373(9) Uani 1 1 d . . . . .
O1 O 0.23146(11) 0.1861(2) 0.21568(17) 0.0541(8) Uani 1 1 d . . . . .
O2 O 0.15717(12) 0.26416(16) 0.1706(2) 0.0325(6) Uani 1 1 d . . . . .
O3 O 0.05230(12) 0.16289(18) 0.15705(16) 0.0382(7) Uani 1 1 d . . . . .
O4 O -0.03856(11) 0.14533(16) 0.16361(16) 0.0351(6) Uani 1 1 d . . . . .
O5 O 0.05168(11) 0.35919(17) 0.18074(16) 0.0353(6) Uani 1 1 d . . . . .
O6 O -0.03748(11) 0.33020(16) 0.14127(16) 0.0356(6) Uani 1 1 d . . . . .
O7 O 0.14617(11) 0.11181(18) 0.27688(18) 0.0456(7) Uani 1 1 d . . . . .
H7A H 0.1775 0.1209 0.2591 0.055 Uiso 1 1 d R U . . .
H7B H 0.1282 0.0743 0.2460 0.055 Uiso 1 1 d R U . . .

loop_
_atom_site_aniso_label
_atom_site_aniso_U_11
_atom_site_aniso_U_22
_atom_site_aniso_U_33
_atom_site_aniso_U_23
_atom_site_aniso_U_13
_atom_site_aniso_U_12
Eu1 0.02106(18) 0.01333(18) 0.01410(18) 0.00000(5) 0.00361(11) -0.00004(5)
C1 0.060(2) 0.036(2) 0.059(3) 0.000(2) 0.014(2) -0.0197(19)
C2 0.068(3) 0.045(3) 0.103(4) -0.005(3) 0.021(3) -0.022(2)
C3 0.069(3) 0.057(3) 0.104(5) -0.030(3) 0.010(3) -0.030(3)
C4 0.046(2) 0.072(3) 0.067(3) -0.037(3) -0.001(2) -0.011(2)
C5 0.080(4) 0.110(5) 0.071(4) -0.047(4) -0.013(3) -0.021(4)
C6 0.059(3) 0.167(7) 0.053(3) -0.058(4) -0.013(3) -0.006(4)
C7 0.042(2) 0.111(5) 0.031(2) -0.014(3) -0.0056(18) -0.001(3)
C8 0.047(3) 0.172(9) 0.028(3) 0.008(3) -0.005(3) 0.012(3)
C9 0.051(3) 0.125(5) 0.048(3) 0.047(3) 0.003(2) 0.015(3)
C10 0.050(2) 0.072(4) 0.048(3) 0.026(2) 0.000(2) 0.003(2)
C11 0.0342(19) 0.078(4) 0.031(2) -0.018(2) 0.0028(17) -0.004(2)
C12 0.0349(18) 0.055(3) 0.037(2) -0.0180(19) -0.0020(16) -0.0050(18)
C13 0.046(2) 0.031(2) 0.051(2) -0.0092(18) -0.0053(17) -0.0014(17)
C14 0.050(2) 0.036(2) 0.0275(18) -0.0026(15) 0.0033(15) 0.0072(17)
C15 0.0296(16) 0.0227(17) 0.0266(17) -0.0004(13) 0.0024(13) 0.0071(13)
C16 0.0245(18) 0.026(2) 0.022(2) 0.0011(11) 0.0113(15) 0.0080(11)
C17 0.0300(19) 0.0354(17) 0.0230(19) -0.0001(17) 0.0080(15) -0.0005(16)
C18 0.0299(16) 0.0208(16) 0.0282(17) 0.0008(13) 0.0059(13) 0.0031(13)
C19 0.0374(17) 0.034(2) 0.040(2) 0.0039(17) 0.0076(15) -0.0022(15)
C20 0.0380(18) 0.035(2) 0.055(2) -0.0052(18) 0.0050(16) -0.0062(16)
C21 0.0357(18) 0.0216(18) 0.0155(16) -0.0036(14) 0.0074(14) -0.0005(15)
C22 0.056(2) 0.043(2) 0.0258(19) 0.0013(16) 0.0000(16) 0.0031(18)
C23 0.049(2) 0.033(2) 0.0226(17) -0.0072(14) 0.0024(14) -0.0026(16)
C24 0.0239(14) 0.0268(17) 0.0247(16) -0.0056(13) 0.0023(12) 0.0017(13)
C25 0.0199(14) 0.0247(19) 0.0199(17) -0.0080(14) 0.0046(12) -0.0034(13)
C26 0.0252(15) 0.0251(17) 0.0260(16) -0.0062(14) 0.0053(12) -0.0004(13)
C27 0.0455(19) 0.0276(19) 0.0323(19) -0.0069(15) 0.0062(15) 0.0038(15)
C28 0.063(2) 0.0264(19) 0.041(2) 0.0029(16) 0.0052(18) 0.0070(17)
C29 0.057(2) 0.032(2) 0.046(2) 0.0030(17) 0.0195(18) 0.0161(18)
C30 0.051(2) 0.0262(18) 0.0298(18) 0.0099(15) 0.0069(15) 0.0077(16)
C31 0.0288(15) 0.0210(16) 0.0276(17) 0.0080(14) 0.0026(12) 0.0019(13)
C32 0.0223(15) 0.0206(18) 0.0212(17) 0.0094(14) 0.0034(12) 0.0000(13)
C33 0.0346(18) 0.0172(18) 0.0188(17) 0.0027(14) 0.0101(14) 0.0046(14)
C34 0.0308(16) 0.0225(17) 0.0259(17) 0.0050(13) 0.0065(13) 0.0024(13)
C35 0.0486(19) 0.032(2) 0.0243(17) 0.0071(15) 0.0124(15) 0.0040(16)
C36 0.064(2) 0.036(2) 0.035(2) 0.0020(16) 0.0215(18) 0.0133(18)
N1 0.0367(15) 0.0289(17) 0.046(2) -0.0074(15) 0.0061(14) -0.0109(13)
N2 0.0335(19) 0.054(2) 0.0231(19) 0.0098(15) -0.0015(15) 0.0027(14)
O1 0.0489(15) 0.079(2) 0.0354(15) 0.0206(15) 0.0110(12) 0.0205(14)
O2 0.0353(15) 0.0318(13) 0.0333(15) 0.0030(11) 0.0164(12) 0.0046(10)
O3 0.0482(15) 0.0368(16) 0.0304(14) -0.0142(12) 0.0072(11) -0.0157(12)
O4 0.0438(13) 0.0307(14) 0.0325(13) -0.0085(11) 0.0114(11) 0.0073(11)
O5 0.0445(14) 0.0289(14) 0.0315(14) 0.0090(11) -0.0004(11) 0.0091(11)
O6 0.0458(14) 0.0269(14) 0.0359(14) 0.0100(11) 0.0130(11) -0.0062(11)
O7 0.0514(15) 0.0327(15) 0.0553(18) 0.0110(14) 0.0166(13) 0.0109(12)

loop_
_atom_type_symbol
_atom_type_description
_atom_type_scat_dispersion_real
_atom_type_scat_dispersion_imag
_atom_type_scat_source
C C 0.0033 0.0016 'International Tables Vol C Tables 4.2.6.8 and 6.1.1.4'
H H 0.0000 0.0000 'International Tables Vol C Tables 4.2.6.8 and 6.1.1.4'
Eu Eu -0.1578 3.6682 'International Tables Vol C Tables 4.2.6.8 and 6.1.1.4'
N N 0.0061 0.0033 'International Tables Vol C Tables 4.2.6.8 and 6.1.1.4'
O O 0.0106 0.0060 'International Tables Vol C Tables 4.2.6.8 and 6.1.1.4'

loop_
_geom_angle_atom_site_label_1
_geom_angle_atom_site_label_2
_geom_angle_atom_site_label_3
_geom_angle
_geom_angle_site_symmetry_1
_geom_angle_site_symmetry_3
_geom_angle_publ_flag
O6 Eu1 O5 76.57(9) 2 . ?
O6 Eu1 O4 75.40(9) 2 2 ?
O5 Eu1 O4 123.65(9) . 2 ?
O6 Eu1 O3 123.36(9) 2 . ?
O5 Eu1 O3 80.53(10) . . ?
O4 Eu1 O3 75.83(9) 2 . ?
O6 Eu1 O2 142.91(8) 2 . ?
O5 Eu1 O2 77.08(9) . . ?
O4 Eu1 O2 141.59(8) 2 . ?
O3 Eu1 O2 76.83(10) . . ?
O6 Eu1 O7 138.93(9) 2 . ?
O5 Eu1 O7 143.78(9) . . ?
O4 Eu1 O7 73.03(9) 2 . ?
O3 Eu1 O7 72.74(10) . . ?
O2 Eu1 O7 73.41(8) . . ?
O6 Eu1 N1 77.01(9) 2 . ?
O5 Eu1 N1 79.89(10) . . ?
O4 Eu1 N1 137.13(9) 2 . ?
O3 Eu1 N1 146.99(10) . . ?
O2 Eu1 N1 73.04(10) . . ?
O7 Eu1 N1 110.34(10) . . ?
O6 Eu1 N2 77.23(11) 2 . ?
O5 Eu1 N2 138.66(10) . . ?
O4 Eu1 N2 78.89(11) 2 . ?
O3 Eu1 N2 140.81(11) . . ?
O2 Eu1 N2 107.33(12) . . ?
O7 Eu1 N2 71.50(11) . . ?
N1 Eu1 N2 63.37(11) . . ?
O6 Eu1 Eu1 58.75(7) 2 2 ?
O5 Eu1 Eu1 64.46(7) . 2 ?
O4 Eu1 Eu1 59.20(7) 2 2 ?
O3 Eu1 Eu1 64.61(7) . 2 ?
O2 Eu1 Eu1 128.49(8) . 2 ?
O7 Eu1 Eu1 121.33(7) . 2 ?
N1 Eu1 Eu1 127.52(7) . 2 ?
N2 Eu1 Eu1 124.17(9) . 2 ?
N1 C1 C2 122.7(5) . . ?
N1 C1 H1 118.7 . . ?
C2 C1 H1 118.7 . . ?
C3 C2 C1 120.2(5) . . ?
C3 C2 H2 119.9 . . ?
C1 C2 H2 119.9 . . ?
C2 C3 C4 119.5(4) . . ?
C2 C3 H3 120.2 . . ?
C4 C3 H3 120.2 . . ?
C3 C4 C12 118.4(4) . . ?
C3 C4 C5 123.8(5) . . ?
C12 C4 C5 117.7(5) . . ?
C6 C5 C4 121.9(5) . . ?
C6 C5 H5 119.1 . . ?
C4 C5 H5 119.1 . . ?
C5 C6 C7 121.2(5) . . ?
C5 C6 H6 119.4 . . ?
C7 C6 H6 119.4 . . ?
C8 C7 C11 117.4(5) . . ?
C8 C7 C6 123.4(5) . . ?
C11 C7 C6 119.0(6) . . ?
C9 C8 C7 119.8(5) . . ?
C9 C8 H8 120.1 . . ?
C7 C8 H8 120.1 . . ?
C8 C9 C10 119.4(6) . . ?
C8 C9 H9 120.3 . . ?
C10 C9 H9 120.3 . . ?
N2 C10 C9 121.8(6) . . ?
N2 C10 H10 119.1 . . ?
C9 C10 H10 119.1 . . ?
N2 C11 C7 122.5(5) . . ?
N2 C11 C12 118.5(4) . . ?
C7 C11 C12 118.9(5) . . ?
N1 C12 C11 118.3(3) . . ?
N1 C12 C4 120.5(4) . . ?
C11 C12 C4 121.1(4) . . ?
C14 C13 C20 120.6(3) . 7 ?
C14 C13 H13 119.7 . . ?
C20 C13 H13 119.7 7 . ?
C13 C14 C15 121.2(3) . . ?
C13 C14 H14 119.4 . . ?
C15 C14 H14 119.4 . . ?
C16 C15 C14 122.5(3) . . ?
C16 C15 C18 119.3(3) . 7 ?
C14 C15 C18 118.3(3) . 7 ?
C15 C16 C18 121.1(3) . . ?
C15 C16 C17 120.0(3) . . ?
C18 C16 C17 118.8(3) . . ?
O2 C17 O1 124.7(4) . . ?
O2 C17 C16 118.2(4) . . ?
O1 C17 C16 117.2(3) . . ?
C16 C18 C19 122.5(3) . . ?
C16 C18 C15 119.6(3) . 7 ?
C19 C18 C15 117.9(3) . 7 ?
C20 C19 C18 121.3(3) . . ?
C20 C19 H19 119.3 . . ?
C18 C19 H19 119.3 . . ?
C19 C20 C13 120.7(3) . 7 ?
C19 C20 H20 119.7 . . ?
C13 C20 H20 119.7 7 . ?
O3 C21 O4 125.9(3) . . ?
O3 C21 C25 117.6(3) . . ?
O4 C21 C25 116.5(3) . . ?
C23 C22 C28 120.5(3) . 5 ?
C23 C22 H22 119.7 . . ?
C28 C22 H22 119.7 5 . ?
C22 C23 C24 121.2(3) . . ?
C22 C23 H23 119.4 . . ?
C24 C23 H23 119.4 . . ?
C25 C24 C23 122.6(3) . . ?
C25 C24 C26 119.4(3) . 5 ?
C23 C24 C26 118.0(3) . 5 ?
C24 C25 C26 121.3(3) . . ?
C24 C25 C21 120.8(3) . . ?
C26 C25 C21 117.9(3) . . ?
C25 C26 C27 122.2(3) . . ?
C25 C26 C24 119.3(3) . 5 ?
C27 C26 C24 118.5(3) . 5 ?
C28 C27 C26 121.0(3) . . ?
C28 C27 H27 119.5 . . ?
C26 C27 H27 119.5 . . ?
C27 C28 C22 120.7(3) . 5 ?
C27 C28 H28 119.6 . . ?
C22 C28 H28 119.6 5 . ?
C30 C29 C36 120.3(3) . 5_565 ?
C30 C29 H29 119.9 . . ?
C36 C29 H29 119.9 5_565 . ?
C29 C30 C31 120.7(3) . . ?
C29 C30 H30 119.7 . . ?
C31 C30 H30 119.7 . . ?
C32 C31 C30 122.2(3) . . ?
C32 C31 C34 119.3(3) . 5_565 ?
C30 C31 C34 118.5(3) . 5_565 ?
C31 C32 C34 120.9(3) . . ?
C31 C32 C33 119.3(3) . . ?
C34 C32 C33 119.7(3) . . ?
O5 C33 O6 124.4(3) . . ?
O5 C33 C32 119.0(3) . . ?
O6 C33 C32 116.7(3) . . ?
C32 C34 C35 121.6(3) . . ?
C32 C34 C31 119.8(3) . 5_565 ?
C35 C34 C31 118.5(3) . 5_565 ?
C36 C35 C34 120.5(3) . . ?
C36 C35 H35 119.8 . . ?
C34 C35 H35 119.8 . . ?
C35 C36 C29 121.3(3) . 5_565 ?
C35 C36 H36 119.3 . . ?
C29 C36 H36 119.3 5_565 . ?
C1 N1 C12 118.6(3) . . ?
C1 N1 Eu1 122.3(3) . . ?
C12 N1 Eu1 118.4(2) . . ?
C10 N2 C11 119.1(4) . . ?
C10 N2 Eu1 122.6(3) . . ?
C11 N2 Eu1 117.7(3) . . ?
C17 O2 Eu1 135.0(3) . . ?
C21 O3 Eu1 137.0(2) . . ?
C21 O4 Eu1 145.7(2) . 2 ?
C33 O5 Eu1 137.1(2) . . ?
C33 O6 Eu1 147.7(2) . 2 ?
Eu1 O7 H7A 109.4 . . ?
Eu1 O7 H7B 109.4 . . ?
H7A O7 H7B 109.8 . . ?

loop_
_geom_bond_atom_site_label_1
_geom_bond_atom_site_label_2
_geom_bond_distance
_geom_bond_site_symmetry_2
_geom_bond_publ_flag
Eu1 O6 2.361(2) 2 ?
Eu1 O5 2.368(2) . ?
Eu1 O4 2.374(2) 2 ?
Eu1 O3 2.388(3) . ?
Eu1 O2 2.397(3) . ?
Eu1 O7 2.520(3) . ?
Eu1 N1 2.567(3) . ?
Eu1 N2 2.612(4) . ?
Eu1 Eu1 4.4061(9) 2 ?
C1 N1 1.329(5) . ?
C1 C2 1.395(6) . ?
C1 H1 0.9300 . ?
C2 C3 1.346(8) . ?
C2 H2 0.9300 . ?
C3 C4 1.401(8) . ?
C3 H3 0.9300 . ?
C4 C12 1.424(6) . ?
C4 C5 1.435(8) . ?
C5 C6 1.340(8) . ?
C5 H5 0.9300 . ?
C6 C7 1.443(8) . ?
C6 H6 0.9300 . ?
C7 C8 1.402(9) . ?
C7 C11 1.418(6) . ?
C8 C9 1.378(9) . ?
C8 H8 0.9300 . ?
C9 C10 1.413(7) . ?
C9 H9 0.9300 . ?
C10 N2 1.338(6) . ?
C10 H10 0.9300 . ?
C11 N2 1.353(6) . ?
C11 C12 1.423(6) . ?
C12 N1 1.376(5) . ?
C13 C14 1.361(5) . ?
C13 C20 1.408(5) 7 ?
C13 H13 0.9300 . ?
C14 C15 1.431(5) . ?
C14 H14 0.9300 . ?
C15 C16 1.401(5) . ?
C15 C18 1.449(4) 7 ?
C16 C18 1.407(5) . ?
C16 C17 1.520(5) . ?
C17 O2 1.256(5) . ?
C17 O1 1.253(5) . ?
C18 C19 1.433(5) . ?
C18 C15 1.449(4) 7 ?
C19 C20 1.361(5) . ?
C19 H19 0.9300 . ?
C20 C13 1.408(5) 7 ?
C20 H20 0.9300 . ?
C21 O3 1.246(4) . ?
C21 O4 1.258(4) . ?
C21 C25 1.513(5) . ?
C22 C23 1.358(5) . ?
C22 C28 1.417(5) 5 ?
C22 H22 0.9300 . ?
C23 C24 1.431(5) . ?
C23 H23 0.9300 . ?
C24 C25 1.404(5) . ?
C24 C26 1.442(4) 5 ?
C25 C26 1.412(5) . ?
C26 C27 1.433(4) . ?
C26 C24 1.442(4) 5 ?
C27 C28 1.355(5) . ?
C27 H27 0.9300 . ?
C28 C22 1.417(5) 5 ?
C28 H28 0.9300 . ?
C29 C30 1.367(5) . ?
C29 C36 1.411(5) 5_565 ?
C29 H29 0.9300 . ?
C30 C31 1.431(4) . ?
C30 H30 0.9300 . ?
C31 C32 1.413(4) . ?
C31 C34 1.436(4) 5_565 ?
C32 C34 1.412(5) . ?
C32 C33 1.513(5) . ?
C33 O5 1.252(4) . ?
C33 O6 1.264(4) . ?
C34 C35 1.433(4) . ?
C34 C31 1.436(4) 5_565 ?
C35 C36 1.354(5) . ?
C35 H35 0.9300 . ?
C36 C29 1.411(5) 5_565 ?
C36 H36 0.9300 . ?
O4 Eu1 2.374(2) 2 ?
O6 Eu1 2.361(2) 2 ?
O7 H7A 0.8499 . ?
O7 H7B 0.8500 . ?
